data_4346417
loop_
_publ_author_name
'Plikhta, Andriy'
'P\"othig, Alexander'
'Herdtweck, Eberhardt'
'Rieger, Bernhard'

_publ_section_title
;
 Toward new organometallic architectures: synthesis of carbene-centered
 rhodium and palladium bisphosphine complexes. stability and reactivity of
 [PC(BIm)PRh(L)][PF6] pincers.
;
_journal_issue 19
_journal_name_full 'Inorganic chemistry'
_journal_page_first 9517
_journal_page_last 9528
_journal_paper_doi 10.1021/acs.inorgchem.5b01428
_journal_volume 54
_journal_year 2015
_chemical_formula_moiety 'C33 H28 Cl N2 P2 Pd, F6 P'
_chemical_formula_sum 'C33 H28 Cl F6 N2 P3 Pd'
_chemical_formula_weight 801.33
_space_group_IT_number 2
_space_group_name_Hall '-P 1'
_space_group_name_H-M_alt 'P -1'
_symmetry_cell_setting triclinic
_symmetry_Int_Tables_number 2
_symmetry_space_group_name_Hall '-P 1'
_symmetry_space_group_name_H-M 'P -1'
_atom_sites_solution_hydrogens geom
_atom_sites_solution_primary direct
_atom_sites_solution_secondary difmap
_cell_angle_alpha 86.477(2)
_cell_angle_beta 89.297(2)
_cell_angle_gamma 76.105(2)
_cell_formula_units_Z 4
_cell_length_a 13.8424(6)
_cell_length_b 15.2793(7)
_cell_length_c 15.9485(7)
_cell_measurement_reflns_used 9107
_cell_measurement_temperature 123(1)
_cell_measurement_theta_max 25.46
_cell_measurement_theta_min 1.38
_cell_volume 3268.2(3)
_computing_cell_refinement 'SAINT (Bruker, 2008b)'
_computing_data_collection 'APEX II Control Software (Bruker, 2008a)'
_computing_data_reduction 'SAINT (Bruker, 2008b)'
_computing_molecular_graphics 'PLATON (Spek, 2010)'
_computing_publication_material 'PLATON (Spek, 2010)'
_computing_structure_refinement 'SHELXL97 (Sheldrick, 1998)'
_computing_structure_solution 'SIR92 (Altomare, 1994)'
_diffrn_ambient_temperature 123(1)
_diffrn_detector ' CCD plate '
_diffrn_detector_area_resol_mean 16
_diffrn_measured_fraction_theta_full 0.998
_diffrn_measured_fraction_theta_max 0.998
_diffrn_measurement_device ' \k-geometry diffractometer '
_diffrn_measurement_device_type ' Bruker APEX-II CCD '
_diffrn_measurement_method ' phi- and omega-rotation '
_diffrn_radiation_monochromator graphite
_diffrn_radiation_source 'fine-focus sealed tube'
_diffrn_radiation_type 'Mo K\a'
_diffrn_radiation_wavelength 0.71073
_diffrn_reflns_av_R_equivalents 0.0200
_diffrn_reflns_av_sigmaI/netI 0.0106
_diffrn_reflns_limit_h_max 16
_diffrn_reflns_limit_h_min -16
_diffrn_reflns_limit_k_max 18
_diffrn_reflns_limit_k_min -18
_diffrn_reflns_limit_l_max 19
_diffrn_reflns_limit_l_min -19
_diffrn_reflns_number 114337
_diffrn_reflns_theta_full 25.46
_diffrn_reflns_theta_max 25.46
_diffrn_reflns_theta_min 1.38
_diffrn_standards_decay_% 0
_exptl_absorpt_coefficient_mu 0.858
_exptl_absorpt_correction_T_max 0.7452
_exptl_absorpt_correction_T_min 0.6559
_exptl_absorpt_correction_type multi-scan
_exptl_absorpt_process_details 'SADABS, Bruker, 2008b'
_exptl_crystal_colour yellow
_exptl_crystal_density_diffrn 1.629
_exptl_crystal_density_meas ?
_exptl_crystal_density_method none
_exptl_crystal_description plate
_exptl_crystal_F_000 1608
_exptl_crystal_size_max 0.48
_exptl_crystal_size_mid 0.36
_exptl_crystal_size_min 0.13
_platon_squeeze_details
;
The unit cell contains a partially occupied disordered molecule of solvent  
which was treated as a diffuse contribution to the overall scattering
withoutspecific atom positions by SQUEEZE/PLATON.
;
_refine_diff_density_max 0.348
_refine_diff_density_min -0.313
_refine_diff_density_rms 0.052
_refine_ls_extinction_method none
_refine_ls_goodness_of_fit_ref 1.051
_refine_ls_hydrogen_treatment constr
_refine_ls_matrix_type full
_refine_ls_number_parameters 829
_refine_ls_number_reflns 12112
_refine_ls_number_restraints 0
_refine_ls_restrained_S_all 1.051
_refine_ls_R_factor_all 0.0208
_refine_ls_R_factor_gt 0.0189
_refine_ls_shift/su_max 0.002
_refine_ls_shift/su_mean 0.000
_refine_ls_structure_factor_coef Fsqd
_refine_ls_weighting_details 'w=1/[\s^2^(Fo^2^)+(0.0235P)^2^+2.7039P] where P=(Fo^2^+2Fc^2^)/3'
_refine_ls_weighting_scheme sigma
_refine_ls_wR_factor_gt 0.0504
_refine_ls_wR_factor_ref 0.0514
_reflns_number_gt 11308
_reflns_number_total 12112
_reflns_threshold_expression I>2\s(I)
_cod_data_source_file ic5b01428_si_002.cif
_cod_data_source_block 7
_cod_depositor_comments
;
The following automatic conversions were performed:

data item '_symmetry_cell_setting' value 'Triclinic' was changed to
'triclinic' in accordance with the
/home/saulius/struct/COD-crude-data/automatic-downloads/DataCite-retrospective/ACS/depositions/lib/dictionaries/cif_core.dic
dictionary named 'cif_core.dic' version 2.4.2 last updated on
2011-04-26.

data item '_exptl_crystal_density_meas' value 'none' was changed to
'?' -- the value is perceived as not measured.

Automatic conversion script
Id: cif_fix_values 6909 2019-04-08 15:41:33Z antanas 
;
_cod_database_code 4346417

loop_
_symmetry_equiv_pos_site_id
_symmetry_equiv_pos_as_xyz
1 x,y,z
2 -x,-y,-z

loop_
_atom_site_aniso_label
_atom_site_aniso_U_11
_atom_site_aniso_U_22
_atom_site_aniso_U_33
_atom_site_aniso_U_23
_atom_site_aniso_U_13
_atom_site_aniso_U_12
Pd1 0.0137(1) 0.0128(1) 0.0196(1) 0.0020(1) -0.0007(1) -0.0039(1)
Cl1 0.0160(2) 0.0219(2) 0.0385(2) 0.0016(2) 0.0034(2) -0.0053(2)
P1 0.0152(2) 0.0144(2) 0.0223(2) 0.0028(2) -0.0007(2) -0.0043(2)
P2 0.0185(2) 0.0138(2) 0.0210(2) 0.0023(2) -0.0024(2) -0.0048(2)
N1 0.0149(7) 0.0156(7) 0.0195(7) -0.0009(5) -0.0002(5) -0.0047(6)
N2 0.0154(7) 0.0155(7) 0.0196(7) -0.0016(5) -0.0015(5) -0.0041(6)
C1 0.0139(8) 0.0178(8) 0.0231(9) 0.0020(7) 0.0008(6) -0.0011(7)
C2 0.0239(9) 0.0241(9) 0.0286(10) 0.0043(8) 0.0002(7) -0.0090(8)
C3 0.0265(10) 0.0325(11) 0.0278(10) 0.0106(8) -0.0003(8) -0.0081(8)
C4 0.0244(10) 0.0358(11) 0.0234(9) 0.0032(8) -0.0032(7) -0.0052(8)
C5 0.0224(9) 0.0275(10) 0.0307(10) -0.0007(8) -0.0020(8) -0.0085(8)
C6 0.0180(8) 0.0190(9) 0.0258(9) 0.0034(7) 0.0009(7) -0.0031(7)
C7 0.0171(8) 0.0156(8) 0.0262(9) 0.0014(7) 0.0016(7) -0.0075(7)
C8 0.0180(8) 0.0204(9) 0.0272(9) 0.0005(7) -0.0020(7) -0.0060(7)
C9 0.0181(9) 0.0206(9) 0.0383(11) 0.0002(8) -0.0029(8) -0.0034(7)
C10 0.0244(10) 0.0235(10) 0.0387(11) -0.0071(8) 0.0059(8) -0.0077(8)
C11 0.0336(11) 0.0297(10) 0.0261(10) -0.0028(8) 0.0021(8) -0.0109(9)
C12 0.0272(10) 0.0235(9) 0.0268(10) 0.0040(7) -0.0025(8) -0.0063(8)
C13 0.0173(8) 0.0163(8) 0.0285(9) 0.0033(7) -0.0015(7) -0.0058(7)
C14 0.0159(8) 0.0209(9) 0.0164(8) -0.0068(7) 0.0010(6) -0.0043(7)
C15 0.0214(9) 0.0246(9) 0.0204(9) -0.0049(7) 0.0036(7) -0.0088(7)
C16 0.0200(9) 0.0372(11) 0.0253(9) -0.0092(8) 0.0062(7) -0.0131(8)
C17 0.0162(9) 0.0358(11) 0.0291(10) -0.0109(8) 0.0010(7) -0.0039(8)
C18 0.0200(9) 0.0234(9) 0.0240(9) -0.0071(7) -0.0011(7) -0.0011(7)
C19 0.0177(8) 0.0197(8) 0.0165(8) -0.0065(6) 0.0010(6) -0.0051(7)
C20 0.0172(8) 0.0155(8) 0.0176(8) -0.0025(6) -0.0010(6) -0.0043(6)
C21 0.0192(9) 0.0160(8) 0.0262(9) 0.0028(7) -0.0037(7) -0.0039(7)
C22 0.0248(9) 0.0197(9) 0.0218(9) 0.0032(7) -0.0006(7) -0.0026(7)
C23 0.0391(11) 0.0223(9) 0.0284(10) -0.0012(8) 0.0013(8) -0.0087(8)
C24 0.0653(16) 0.0366(12) 0.0275(11) -0.0053(9) 0.0004(10) -0.0142(11)
C25 0.093(2) 0.0533(16) 0.0252(11) 0.0060(11) 0.0072(12) -0.0297(15)
C26 0.092(2) 0.0542(16) 0.0353(13) 0.0090(11) 0.0078(13) -0.0441(16)
C27 0.0520(14) 0.0349(12) 0.0291(11) 0.0052(9) -0.0015(9) -0.0235(10)
C28 0.0220(9) 0.0171(8) 0.0230(9) 0.0006(7) -0.0012(7) -0.0084(7)
C29 0.0161(8) 0.0188(9) 0.0253(9) 0.0023(7) 0.0008(7) -0.0044(7)
C30 0.0202(9) 0.0265(10) 0.0258(9) 0.0003(7) -0.0044(7) -0.0085(7)
C31 0.0319(10) 0.0227(10) 0.0344(11) -0.0051(8) -0.0053(8) -0.0101(8)
C32 0.0325(11) 0.0173(9) 0.0431(12) -0.0007(8) -0.0102(9) -0.0028(8)
C33 0.0265(10) 0.0201(9) 0.0351(11) 0.0027(8) -0.0118(8) -0.0056(8)
Pd2 0.0155(1) 0.0143(1) 0.0139(1) -0.0015(1) 0.0009(1) -0.0036(1)
Cl2 0.0303(2) 0.0219(2) 0.0266(2) -0.0097(2) 0.0063(2) -0.0097(2)
P3 0.0157(2) 0.0174(2) 0.0153(2) -0.0016(2) 0.0013(2) -0.0044(2)
P4 0.0171(2) 0.0157(2) 0.0153(2) -0.0003(2) 0.0011(2) -0.0033(2)
N3 0.0178(7) 0.0155(7) 0.0183(7) -0.0018(5) 0.0014(5) -0.0041(6)
N4 0.0190(7) 0.0163(7) 0.0156(7) -0.0027(5) 0.0007(5) -0.0036(6)
C34 0.0202(8) 0.0153(8) 0.0192(8) -0.0004(6) -0.0014(7) -0.0063(7)
C35 0.0215(9) 0.0223(9) 0.0208(9) -0.0017(7) 0.0013(7) -0.0055(7)
C36 0.0320(10) 0.0244(9) 0.0178(9) -0.0005(7) 0.0016(7) -0.0086(8)
C37 0.0312(10) 0.0202(9) 0.0224(9) 0.0018(7) -0.0078(7) -0.0078(8)
C38 0.0209(9) 0.0196(9) 0.0303(10) 0.0000(7) -0.0050(7) -0.0051(7)
C39 0.0204(9) 0.0196(9) 0.0212(9) -0.0004(7) 0.0013(7) -0.0058(7)
C40 0.0163(8) 0.0275(9) 0.0166(8) -0.0050(7) -0.0009(6) -0.0034(7)
C41 0.0225(9) 0.0360(11) 0.0209(9) -0.0005(8) 0.0023(7) -0.0081(8)
C42 0.0217(10) 0.0607(15) 0.0238(10) -0.0038(9) 0.0034(8) -0.0129(10)
C43 0.0188(10) 0.0628(15) 0.0285(11) -0.0184(10) -0.0005(8) 0.0031(10)
C44 0.0269(11) 0.0357(12) 0.0403(12) -0.0168(9) -0.0072(9) 0.0058(9)
C45 0.0239(9) 0.0273(10) 0.0298(10) -0.0086(8) -0.0043(8) -0.0040(8)
C46 0.0223(9) 0.0197(9) 0.0196(8) -0.0038(7) 0.0034(7) -0.0090(7)
C47 0.0171(8) 0.0185(8) 0.0186(8) -0.0033(7) -0.0029(6) -0.0018(7)
C48 0.0226(9) 0.0210(9) 0.0275(9) -0.0026(7) -0.0012(7) -0.0068(7)
C49 0.0279(10) 0.0197(9) 0.0323(10) -0.0066(8) -0.0049(8) -0.0072(8)
C50 0.0250(9) 0.0241(9) 0.0219(9) -0.0077(7) -0.0046(7) -0.0011(7)
C51 0.0211(9) 0.0218(9) 0.0172(8) -0.0027(7) -0.0024(7) -0.0013(7)
C52 0.0179(8) 0.0177(8) 0.0180(8) -0.0015(6) -0.0049(6) -0.0024(7)
C53 0.0149(8) 0.0172(8) 0.0160(8) -0.0009(6) -0.0023(6) -0.0020(6)
C54 0.0221(9) 0.0189(8) 0.0170(8) -0.0024(6) 0.0028(7) -0.0061(7)
C55 0.0255(9) 0.0179(8) 0.0181(8) -0.0012(7) -0.0013(7) -0.0033(7)
C56 0.0258(10) 0.0415(12) 0.0377(12) 0.0124(10) 0.0003(9) -0.0011(9)
C57 0.0350(12) 0.0434(13) 0.0446(13) 0.0095(11) -0.0066(10) 0.0078(10)
C58 0.0576(14) 0.0235(10) 0.0253(10) 0.0046(8) -0.0087(9) 0.0009(10)
C59 0.0549(15) 0.0428(14) 0.0393(13) 0.0204(11) 0.0089(11) -0.0032(11)
C60 0.0343(12) 0.0397(12) 0.0371(12) 0.0150(10) 0.0086(9) 0.0019(10)
C61 0.0194(8) 0.0195(8) 0.0184(8) 0.0031(7) -0.0002(7) -0.0068(7)
C62 0.0237(10) 0.0288(10) 0.0306(10) -0.0072(8) 0.0042(8) -0.0068(8)
C63 0.0347(11) 0.0431(12) 0.0314(11) -0.0116(9) 0.0028(9) -0.0191(10)
C64 0.0241(10) 0.0497(13) 0.0273(10) 0.0017(9) -0.0035(8) -0.0161(9)
C65 0.0195(9) 0.0374(11) 0.0365(11) -0.0005(9) 0.0019(8) -0.0040(8)
C66 0.0230(9) 0.0275(10) 0.0284(10) -0.0040(8) 0.0022(7) -0.0047(8)
P5 0.0209(2) 0.0216(2) 0.0219(2) 0.0027(2) -0.0003(2) -0.0064(2)
F1 0.0269(6) 0.0329(6) 0.0478(7) -0.0014(5) 0.0093(5) -0.0024(5)
F2 0.0397(7) 0.0391(7) 0.0420(7) -0.0036(5) -0.0014(5) -0.0229(6)
F3 0.0334(6) 0.0338(6) 0.0268(6) 0.0101(5) -0.0086(5) -0.0114(5)
F4 0.0334(6) 0.0374(6) 0.0246(6) -0.0009(5) -0.0014(5) -0.0175(5)
F5 0.0423(7) 0.0327(6) 0.0261(6) 0.0094(5) 0.0047(5) -0.0073(5)
F6 0.0303(6) 0.0341(6) 0.0284(6) 0.0004(5) 0.0039(5) -0.0008(5)
P6 0.0288(3) 0.0264(3) 0.0319(3) -0.0030(2) -0.0105(2) 0.0002(2)
F7 0.0266(6) 0.0563(8) 0.0467(8) -0.0058(6) -0.0033(5) -0.0037(6)
F8 0.0421(7) 0.0472(8) 0.0326(7) 0.0019(6) -0.0095(5) -0.0042(6)
F9 0.0447(8) 0.0529(9) 0.0679(10) 0.0129(7) -0.0232(7) -0.0220(7)
F10 0.0336(6) 0.0303(6) 0.0392(7) -0.0051(5) -0.0027(5) 0.0028(5)
F11 0.0489(8) 0.0398(7) 0.0323(7) -0.0060(5) -0.0130(6) 0.0087(6)
F12 0.0725(10) 0.0296(7) 0.0529(8) -0.0069(6) -0.0300(7) 0.0102(7)

loop_
_atom_site_label
_atom_site_type_symbol
_atom_site_thermal_displace_type
_atom_site_fract_x
_atom_site_fract_y
_atom_site_fract_z
_atom_site_occupancy
_atom_site_U_iso_or_equiv
_atom_site_calc_flag
_atom_site_refinement_flags
Pd1 Pd Uani 0.19314(1) 0.56301(1) 0.61820(1) 1.000 0.0154(1) . .
Cl1 Cl Uani 0.02366(3) 0.57056(3) 0.63729(3) 1.000 0.0255(1) . .
P1 P Uani 0.17212(3) 0.69861(3) 0.54226(3) 1.000 0.0173(1) . .
P2 P Uani 0.26261(3) 0.42169(3) 0.68043(3) 1.000 0.0177(1) . .
N1 N Uani 0.36631(10) 0.63223(9) 0.56728(9) 1.000 0.0165(4) . .
N2 N Uani 0.41069(10) 0.49689(9) 0.62775(9) 1.000 0.0167(4) . .
C1 C Uani 0.13699(12) 0.69773(11) 0.43406(11) 1.000 0.0189(5) . .
C2 C Uani 0.15170(14) 0.76425(13) 0.37427(12) 1.000 0.0252(5) . .
C3 C Uani 0.11979(14) 0.76411(14) 0.29237(12) 1.000 0.0293(6) . .
C4 C Uani 0.07495(14) 0.69748(14) 0.26923(12) 1.000 0.0284(6) . .
C5 C Uani 0.06134(14) 0.63057(13) 0.32762(12) 1.000 0.0265(6) . .
C6 C Uani 0.09158(13) 0.63082(12) 0.41023(11) 1.000 0.0214(5) . .
C7 C Uani 0.09265(12) 0.79584(11) 0.58723(11) 1.000 0.0192(5) . .
C8 C Uani 0.02243(13) 0.86065(12) 0.54090(12) 1.000 0.0217(5) . .
C9 C Uani -0.03595(13) 0.93311(12) 0.58122(13) 1.000 0.0259(6) . .
C10 C Uani -0.02591(14) 0.94021(13) 0.66655(13) 1.000 0.0284(6) . .
C11 C Uani 0.04249(15) 0.87433(13) 0.71282(12) 1.000 0.0292(6) . .
C12 C Uani 0.10170(14) 0.80295(13) 0.67342(12) 1.000 0.0260(6) . .
C13 C Uani 0.29942(12) 0.71882(11) 0.54222(12) 1.000 0.0206(5) . .
C14 C Uani 0.46993(12) 0.61052(11) 0.57074(10) 1.000 0.0175(5) . .
C15 C Uani 0.53917(13) 0.65918(12) 0.54519(11) 1.000 0.0215(5) . .
C16 C Uani 0.63787(14) 0.61675(14) 0.56077(12) 1.000 0.0262(6) . .
C17 C Uani 0.66653(14) 0.52956(14) 0.59830(12) 1.000 0.0271(6) . .
C18 C Uani 0.59794(13) 0.48028(12) 0.62304(11) 1.000 0.0229(5) . .
C19 C Uani 0.49850(12) 0.52355(11) 0.60895(10) 1.000 0.0176(5) . .
C20 C Uani 0.33195(12) 0.56360(11) 0.60312(10) 1.000 0.0166(5) . .
C21 C Uani 0.39917(13) 0.41402(11) 0.67256(11) 1.000 0.0207(5) . .
C22 C Uani 0.24208(14) 0.39866(12) 0.79073(11) 1.000 0.0228(5) . .
C23 C Uani 0.27166(16) 0.45279(13) 0.84774(12) 1.000 0.0297(6) . .
C24 C Uani 0.2549(2) 0.43975(16) 0.93273(14) 1.000 0.0427(8) . .
C25 C Uani 0.2088(2) 0.37275(18) 0.96054(15) 1.000 0.0555(9) . .
C26 C Uani 0.1786(2) 0.31942(19) 0.90450(15) 1.000 0.0565(10) . .
C27 C Uani 0.19463(17) 0.33195(15) 0.81902(13) 1.000 0.0367(7) . .
C28 C Uani 0.24212(13) 0.32889(12) 0.62408(11) 1.000 0.0201(5) . .
C29 C Uani 0.16416(13) 0.34467(12) 0.56637(11) 1.000 0.0202(5) . .
C30 C Uani 0.15100(13) 0.27524(12) 0.51877(12) 1.000 0.0237(5) . .
C31 C Uani 0.21554(15) 0.19088(13) 0.52860(13) 1.000 0.0289(6) . .
C32 C Uani 0.29336(15) 0.17455(13) 0.58617(13) 1.000 0.0315(6) . .
C33 C Uani 0.30652(14) 0.24316(12) 0.63435(13) 1.000 0.0273(6) . .
Pd2 Pd Uani 0.62595(1) 0.20467(1) 0.14689(1) 1.000 0.0145(1) . .
Cl2 Cl Uani 0.61625(3) 0.33472(3) 0.22171(3) 1.000 0.0254(1) . .
P3 P Uani 0.53664(3) 0.13307(3) 0.23986(3) 1.000 0.0161(1) . .
P4 P Uani 0.72867(3) 0.23208(3) 0.03849(3) 1.000 0.0162(1) . .
N3 N Uani 0.58949(10) 0.02959(9) 0.10993(9) 1.000 0.0172(4) . .
N4 N Uani 0.68148(10) 0.07614(9) 0.01372(9) 1.000 0.0170(4) . .
C34 C Uani 0.59838(13) 0.09835(11) 0.34029(10) 1.000 0.0179(5) . .
C35 C Uani 0.54678(13) 0.10206(12) 0.41618(11) 1.000 0.0215(5) . .
C36 C Uani 0.59903(14) 0.07649(12) 0.49124(11) 1.000 0.0245(5) . .
C37 C Uani 0.70189(14) 0.04765(12) 0.49068(11) 1.000 0.0244(5) . .
C38 C Uani 0.75334(14) 0.04287(12) 0.41513(12) 1.000 0.0236(5) . .
C39 C Uani 0.70197(13) 0.06858(12) 0.33990(11) 1.000 0.0203(5) . .
C40 C Uani 0.40690(13) 0.18213(12) 0.26126(10) 1.000 0.0203(5) . .
C41 C Uani 0.34339(14) 0.12821(14) 0.28991(11) 1.000 0.0264(6) . .
C42 C Uani 0.24372(15) 0.16785(17) 0.30329(12) 1.000 0.0349(7) . .
C43 C Uani 0.20730(15) 0.25983(17) 0.28874(13) 1.000 0.0382(7) . .
C44 C Uani 0.26958(15) 0.31306(15) 0.26055(14) 1.000 0.0359(7) . .
C45 C Uani 0.37014(14) 0.27476(13) 0.24659(12) 1.000 0.0270(6) . .
C46 C Uani 0.53847(13) 0.02564(12) 0.18989(11) 1.000 0.0198(5) . .
C47 C Uani 0.61182(12) -0.03756(11) 0.05269(10) 1.000 0.0184(5) . .
C48 C Uani 0.58681(13) -0.12002(12) 0.05098(12) 1.000 0.0234(5) . .
C49 C Uani 0.62572(14) -0.17257(12) -0.01478(12) 1.000 0.0261(6) . .
C50 C Uani 0.68721(14) -0.14417(12) -0.07562(11) 1.000 0.0242(5) . .
C51 C Uani 0.71085(13) -0.06133(12) -0.07433(11) 1.000 0.0206(5) . .
C52 C Uani 0.67131(12) -0.00805(11) -0.00885(10) 1.000 0.0181(5) . .
C53 C Uani 0.63269(12) 0.09710(11) 0.08606(10) 1.000 0.0163(5) . .
C54 C Uani 0.74396(13) 0.13176(11) -0.02530(10) 1.000 0.0191(5) . .
C55 C Uani 0.67985(13) 0.32795(12) -0.03437(11) 1.000 0.0208(5) . .
C56 C Uani 0.58034(15) 0.37150(15) -0.03302(14) 1.000 0.0368(7) . .
C57 C Uani 0.54262(18) 0.44280(16) -0.09122(15) 1.000 0.0444(7) . .
C58 C Uani 0.60320(18) 0.47003(14) -0.14999(13) 1.000 0.0375(7) . .
C59 C Uani 0.7024(2) 0.42731(17) -0.15148(15) 1.000 0.0482(8) . .
C60 C Uani 0.74130(17) 0.35674(15) -0.09378(14) 1.000 0.0397(7) . .
C61 C Uani 0.85063(13) 0.24404(12) 0.06712(10) 1.000 0.0189(5) . .
C62 C Uani 0.85207(14) 0.31410(13) 0.11887(12) 1.000 0.0274(6) . .
C63 C Uani 0.94170(16) 0.33044(15) 0.14312(13) 1.000 0.0344(7) . .
C64 C Uani 1.02994(15) 0.27671(15) 0.11583(12) 1.000 0.0326(6) . .
C65 C Uani 1.02906(14) 0.20690(14) 0.06513(13) 1.000 0.0317(6) . .
C66 C Uani 0.93990(14) 0.18972(13) 0.04036(12) 1.000 0.0265(6) . .
P5 P Uani 0.60056(3) 0.17042(3) 0.72832(3) 1.000 0.0214(1) . .
F1 F Uani 0.69831(8) 0.10717(8) 0.69033(8) 1.000 0.0368(4) . .
F2 F Uani 0.66525(9) 0.23050(8) 0.76795(8) 1.000 0.0379(4) . .
F3 F Uani 0.61366(8) 0.10587(8) 0.81295(7) 1.000 0.0312(3) . .
F4 F Uani 0.53437(8) 0.10968(8) 0.68893(7) 1.000 0.0303(3) . .
F5 F Uani 0.58622(9) 0.23450(8) 0.64347(7) 1.000 0.0345(4) . .
F6 F Uani 0.50141(8) 0.23250(8) 0.76618(7) 1.000 0.0322(3) . .
P6 P Uani 0.10146(4) 0.06243(4) 0.84719(3) 1.000 0.0301(2) . .
F7 F Uani -0.00340(9) 0.03624(9) 0.85205(8) 1.000 0.0441(4) . .
F8 F Uani 0.09186(10) 0.07580(9) 0.74753(8) 1.000 0.0418(4) . .
F9 F Uani 0.20697(11) 0.08780(10) 0.84291(10) 1.000 0.0539(5) . .
F10 F Uani 0.15731(9) -0.04194(8) 0.84002(8) 1.000 0.0360(4) . .
F11 F Uani 0.11156(10) 0.04708(9) 0.94779(8) 1.000 0.0434(4) . .
F12 F Uani 0.04721(12) 0.16582(9) 0.85703(9) 1.000 0.0551(5) . .
H21 H Uiso 0.18350 0.80940 0.38990 1.000 0.0300 calc R
H31 H Uiso 0.12870 0.80980 0.25200 1.000 0.0350 calc R
H41 H Uiso 0.05330 0.69760 0.21290 1.000 0.0340 calc R
H51 H Uiso 0.03130 0.58450 0.31110 1.000 0.0320 calc R
H61 H Uiso 0.08140 0.58550 0.45050 1.000 0.0260 calc R
H81 H Uiso 0.01440 0.85550 0.48250 1.000 0.0260 calc R
H91 H Uiso -0.08320 0.97820 0.54980 1.000 0.0310 calc R
H101 H Uiso -0.06580 0.99010 0.69340 1.000 0.0340 calc R
H111 H Uiso 0.04850 0.87840 0.77160 1.000 0.0350 calc R
H121 H Uiso 0.14900 0.75830 0.70520 1.000 0.0310 calc R
H131 H Uiso 0.31680 0.74040 0.48550 1.000 0.0250 calc R
H132 H Uiso 0.30370 0.76460 0.58240 1.000 0.0250 calc R
H151 H Uiso 0.51980 0.71810 0.51860 1.000 0.0260 calc R
H161 H Uiso 0.68770 0.64800 0.54540 1.000 0.0310 calc R
H171 H Uiso 0.73530 0.50310 0.60720 1.000 0.0320 calc R
H181 H Uiso 0.61760 0.42060 0.64810 1.000 0.0280 calc R
H211 H Uiso 0.42920 0.40800 0.72930 1.000 0.0250 calc R
H212 H Uiso 0.43240 0.36080 0.64160 1.000 0.0250 calc R
H231 H Uiso 0.30340 0.49880 0.82820 1.000 0.0360 calc R
H241 H Uiso 0.27490 0.47670 0.97160 1.000 0.0510 calc R
H251 H Uiso 0.19780 0.36320 1.01900 1.000 0.0660 calc R
H261 H Uiso 0.14660 0.27380 0.92450 1.000 0.0680 calc R
H271 H Uiso 0.17350 0.29540 0.78040 1.000 0.0440 calc R
H291 H Uiso 0.12010 0.40280 0.55960 1.000 0.0240 calc R
H301 H Uiso 0.09770 0.28570 0.47960 1.000 0.0280 calc R
H311 H Uiso 0.20670 0.14360 0.49570 1.000 0.0350 calc R
H321 H Uiso 0.33750 0.11640 0.59240 1.000 0.0380 calc R
H331 H Uiso 0.35910 0.23200 0.67420 1.000 0.0330 calc R
H351 H Uiso 0.47630 0.12190 0.41660 1.000 0.0260 calc R
H361 H Uiso 0.56410 0.07880 0.54300 1.000 0.0290 calc R
H371 H Uiso 0.73730 0.03110 0.54210 1.000 0.0290 calc R
H381 H Uiso 0.82380 0.02200 0.41490 1.000 0.0280 calc R
H391 H Uiso 0.73720 0.06590 0.28830 1.000 0.0240 calc R
H411 H Uiso 0.36830 0.06490 0.30010 1.000 0.0320 calc R
H421 H Uiso 0.20020 0.13140 0.32260 1.000 0.0420 calc R
H431 H Uiso 0.13900 0.28640 0.29830 1.000 0.0460 calc R
H441 H Uiso 0.24400 0.37630 0.25050 1.000 0.0430 calc R
H451 H Uiso 0.41310 0.31170 0.22720 1.000 0.0320 calc R
H461 H Uiso 0.57420 -0.02680 0.22610 1.000 0.0240 calc R
H462 H Uiso 0.46980 0.01970 0.18080 1.000 0.0240 calc R
H481 H Uiso 0.54540 -0.13930 0.09250 1.000 0.0280 calc R
H491 H Uiso 0.61030 -0.22950 -0.01870 1.000 0.0310 calc R
H501 H Uiso 0.71340 -0.18290 -0.11900 1.000 0.0290 calc R
H511 H Uiso 0.75200 -0.04190 -0.11600 1.000 0.0250 calc R
H541 H Uiso 0.72270 0.15060 -0.08400 1.000 0.0230 calc R
H542 H Uiso 0.81450 0.09760 -0.02540 1.000 0.0230 calc R
H561 H Uiso 0.53750 0.35280 0.00770 1.000 0.0440 calc R
H571 H Uiso 0.47410 0.47270 -0.09000 1.000 0.0530 calc R
H581 H Uiso 0.57680 0.51850 -0.18980 1.000 0.0450 calc R
H591 H Uiso 0.74470 0.44640 -0.19240 1.000 0.0580 calc R
H601 H Uiso 0.81020 0.32790 -0.09480 1.000 0.0480 calc R
H621 H Uiso 0.79120 0.35090 0.13760 1.000 0.0330 calc R
H631 H Uiso 0.94230 0.37830 0.17830 1.000 0.0410 calc R
H641 H Uiso 1.09150 0.28780 0.13200 1.000 0.0390 calc R
H651 H Uiso 1.09020 0.17010 0.04690 1.000 0.0380 calc R
H661 H Uiso 0.93990 0.14140 0.00560 1.000 0.0320 calc R

loop_
_atom_type_symbol
_atom_type_description
_atom_type_scat_dispersion_real
_atom_type_scat_dispersion_imag
_atom_type_scat_source
Pd Pd -0.9988 1.0072 'International Tables Vol C Tables 4.2.6.8 and 6.1.1.4'
P P 0.1023 0.0942 'International Tables Vol C Tables 4.2.6.8 and 6.1.1.4'
N N 0.0061 0.0033 'International Tables Vol C Tables 4.2.6.8 and 6.1.1.4'
F F 0.0171 0.0103 'International Tables Vol C Tables 4.2.6.8 and 6.1.1.4'
Cl Cl 0.1484 0.1585 'International Tables Vol C Tables 4.2.6.8 and 6.1.1.4'
H H 0.0000 0.0000 'International Tables Vol C Tables 4.2.6.8 and 6.1.1.4'
C C 0.0033 0.0016 'International Tables Vol C Tables 4.2.6.8 and 6.1.1.4'

loop_
_geom_angle_atom_site_label_1
_geom_angle_atom_site_label_2
_geom_angle_atom_site_label_3
_geom_angle
_geom_angle_publ_flag
Cl1 Pd1 P1 95.98(2) yes
Cl1 Pd1 P2 100.87(2) yes
Cl1 Pd1 C20 176.95(5) yes
P1 Pd1 P2 162.76(2) yes
P1 Pd1 C20 81.61(5) yes
P2 Pd1 C20 81.66(5) yes
P3 Pd2 C53 81.80(5) yes
P4 Pd2 C53 81.01(5) yes
P3 Pd2 P4 162.20(2) yes
Cl2 Pd2 C53 179.31(5) yes
Cl2 Pd2 P3 97.53(2) yes
Cl2 Pd2 P4 99.68(2) yes
C1 P1 C7 108.51(8) yes
C1 P1 C13 106.87(8) yes
C7 P1 C13 105.62(8) yes
Pd1 P1 C7 116.91(6) yes
Pd1 P1 C13 102.65(6) yes
Pd1 P1 C1 115.20(6) yes
Pd1 P2 C21 102.99(5) yes
C21 P2 C22 104.37(9) yes
Pd1 P2 C22 119.62(6) yes
Pd1 P2 C28 114.61(6) yes
C21 P2 C28 105.41(8) yes
C22 P2 C28 108.21(8) yes
Pd2 P3 C34 113.47(6) yes
Pd2 P3 C46 103.17(6) yes
C34 P3 C40 107.24(8) yes
Pd2 P3 C40 121.19(6) yes
C40 P3 C46 105.29(8) yes
C34 P3 C46 104.88(8) yes
C55 P4 C61 104.84(8) yes
C54 P4 C61 108.62(8) yes
Pd2 P4 C54 103.89(6) yes
Pd2 P4 C55 117.05(6) yes
Pd2 P4 C61 116.85(6) yes
C54 P4 C55 104.77(8) yes
F4 P5 F6 89.38(6) yes
F1 P5 F6 178.96(7) yes
F2 P5 F3 90.18(7) yes
F2 P5 F4 179.47(7) yes
F1 P5 F2 90.81(7) yes
F1 P5 F3 90.09(6) yes
F1 P5 F4 89.62(6) yes
F1 P5 F5 90.17(7) yes
F4 P5 F5 89.82(6) yes
F3 P5 F6 89.61(6) yes
F3 P5 F4 89.50(6) yes
F2 P5 F5 90.50(7) yes
F2 P5 F6 90.19(7) yes
F5 P5 F6 90.11(6) yes
F3 P5 F5 179.27(7) yes
F8 P6 F10 90.41(7) yes
F8 P6 F9 90.32(8) yes
F7 P6 F8 90.05(7) yes
F10 P6 F12 178.34(8) yes
F8 P6 F11 179.02(8) yes
F8 P6 F12 91.18(8) yes
F9 P6 F10 89.27(8) yes
F7 P6 F12 90.19(8) yes
F7 P6 F11 89.68(7) yes
F10 P6 F11 88.65(7) yes
F7 P6 F9 179.43(8) yes
F11 P6 F12 89.76(8) yes
F9 P6 F12 90.23(9) yes
F7 P6 F10 90.30(7) yes
F9 P6 F11 89.95(8) yes
C13 N1 C14 128.16(14) yes
C14 N1 C20 109.68(14) yes
C13 N1 C20 121.52(14) yes
C19 N2 C21 128.18(14) yes
C19 N2 C20 109.66(14) yes
C20 N2 C21 122.01(14) yes
C47 N3 C53 109.95(14) yes
C46 N3 C47 126.87(14) yes
C46 N3 C53 122.75(14) yes
C52 N4 C53 109.64(14) yes
C52 N4 C54 128.14(14) yes
C53 N4 C54 121.80(14) yes
P1 C1 C2 121.27(13) yes
C2 C1 C6 119.63(16) no
P1 C1 C6 119.08(13) yes
C1 C2 C3 119.90(18) no
C2 C3 C4 120.11(18) no
C3 C4 C5 120.46(18) no
C4 C5 C6 119.97(18) no
C1 C6 C5 119.93(17) no
C8 C7 C12 119.78(16) no
P1 C7 C12 116.87(13) yes
P1 C7 C8 123.31(14) yes
C7 C8 C9 119.19(17) no
C8 C9 C10 120.71(18) no
C9 C10 C11 119.88(18) no
C10 C11 C12 119.95(18) no
C7 C12 C11 120.46(17) no
P1 C13 N1 106.01(11) yes
N1 C14 C15 131.74(15) yes
C15 C14 C19 121.93(16) no
N1 C14 C19 106.32(14) yes
C14 C15 C16 116.06(17) no
C15 C16 C17 122.03(18) no
C16 C17 C18 122.18(18) no
C17 C18 C19 115.86(16) no
N2 C19 C18 131.82(15) yes
N2 C19 C14 106.26(14) yes
C14 C19 C18 121.91(16) no
N1 C20 N2 108.06(14) yes
Pd1 C20 N2 126.38(12) yes
Pd1 C20 N1 125.56(12) yes
P2 C21 N2 106.90(11) yes
P2 C22 C23 117.88(14) yes
P2 C22 C27 121.97(14) yes
C23 C22 C27 120.10(17) no
C22 C23 C24 120.2(2) no
C23 C24 C25 119.5(2) no
C24 C25 C26 120.7(2) no
C25 C26 C27 120.5(2) no
C22 C27 C26 119.1(2) no
P2 C28 C33 120.79(14) yes
C29 C28 C33 119.98(17) no
P2 C28 C29 119.15(14) yes
C28 C29 C30 119.89(17) no
C29 C30 C31 119.85(18) no
C30 C31 C32 120.60(18) no
C31 C32 C33 119.92(18) no
C28 C33 C32 119.75(18) no
C1 C2 H21 120.00 no
C3 C2 H21 120.00 no
C2 C3 H31 120.00 no
C4 C3 H31 120.00 no
C5 C4 H41 120.00 no
C3 C4 H41 120.00 no
C6 C5 H51 120.00 no
C4 C5 H51 120.00 no
C1 C6 H61 120.00 no
C5 C6 H61 120.00 no
C9 C8 H81 120.00 no
C7 C8 H81 120.00 no
C8 C9 H91 120.00 no
C10 C9 H91 120.00 no
C9 C10 H101 120.00 no
C11 C10 H101 120.00 no
C12 C11 H111 120.00 no
C10 C11 H111 120.00 no
C7 C12 H121 120.00 no
C11 C12 H121 120.00 no
N1 C13 H131 111.00 no
P1 C13 H132 111.00 no
P1 C13 H131 111.00 no
N1 C13 H132 111.00 no
H131 C13 H132 109.00 no
C14 C15 H151 122.00 no
C16 C15 H151 122.00 no
C17 C16 H161 119.00 no
C15 C16 H161 119.00 no
C18 C17 H171 119.00 no
C16 C17 H171 119.00 no
C19 C18 H181 122.00 no
C17 C18 H181 122.00 no
P2 C21 H211 110.00 no
H211 C21 H212 109.00 no
N2 C21 H212 110.00 no
N2 C21 H211 110.00 no
P2 C21 H212 110.00 no
C22 C23 H231 120.00 no
C24 C23 H231 120.00 no
C25 C24 H241 120.00 no
C23 C24 H241 120.00 no
C24 C25 H251 120.00 no
C26 C25 H251 120.00 no
C27 C26 H261 120.00 no
C25 C26 H261 120.00 no
C26 C27 H271 120.00 no
C22 C27 H271 120.00 no
C28 C29 H291 120.00 no
C30 C29 H291 120.00 no
C31 C30 H301 120.00 no
C29 C30 H301 120.00 no
C30 C31 H311 120.00 no
C32 C31 H311 120.00 no
C31 C32 H321 120.00 no
C33 C32 H321 120.00 no
C28 C33 H331 120.00 no
C32 C33 H331 120.00 no
P3 C34 C35 122.67(14) yes
P3 C34 C39 117.37(13) yes
C35 C34 C39 119.95(16) no
C34 C35 C36 119.72(17) no
C35 C36 C37 120.19(17) no
C36 C37 C38 120.20(17) no
C37 C38 C39 120.07(18) no
C34 C39 C38 119.87(16) no
C41 C40 C45 120.04(18) no
P3 C40 C45 118.88(14) yes
P3 C40 C41 121.06(14) yes
C40 C41 C42 119.45(19) no
C41 C42 C43 120.5(2) no
C42 C43 C44 120.2(2) no
C43 C44 C45 120.4(2) no
C40 C45 C44 119.44(18) no
P3 C46 N3 106.62(12) yes
N3 C47 C48 131.50(16) yes
N3 C47 C52 106.20(14) yes
C48 C47 C52 122.29(16) no
C47 C48 C49 116.10(17) no
C48 C49 C50 121.83(17) no
C49 C50 C51 121.87(17) no
C50 C51 C52 116.49(16) no
N4 C52 C51 132.27(16) yes
N4 C52 C47 106.29(14) yes
C47 C52 C51 121.39(15) no
Pd2 C53 N4 126.67(12) yes
Pd2 C53 N3 125.42(12) yes
N3 C53 N4 107.91(14) yes
P4 C54 N4 106.44(11) yes
P4 C55 C60 120.53(15) yes
P4 C55 C56 120.31(15) yes
C56 C55 C60 119.13(18) no
C55 C56 C57 120.0(2) no
C56 C57 C58 120.5(2) no
C57 C58 C59 119.8(2) no
C58 C59 C60 120.5(2) no
C55 C60 C59 120.1(2) no
C62 C61 C66 119.64(17) no
P4 C61 C62 115.79(14) yes
P4 C61 C66 124.57(14) yes
C61 C62 C63 120.50(18) no
C62 C63 C64 119.5(2) no
C63 C64 C65 120.3(2) no
C64 C65 C66 120.85(19) no
C61 C66 C65 119.21(18) no
C36 C35 H351 120.00 no
C34 C35 H351 120.00 no
C37 C36 H361 120.00 no
C35 C36 H361 120.00 no
C36 C37 H371 120.00 no
C38 C37 H371 120.00 no
C39 C38 H381 120.00 no
C37 C38 H381 120.00 no
C38 C39 H391 120.00 no
C34 C39 H391 120.00 no
C42 C41 H411 120.00 no
C40 C41 H411 120.00 no
C41 C42 H421 120.00 no
C43 C42 H421 120.00 no
C44 C43 H431 120.00 no
C42 C43 H431 120.00 no
C43 C44 H441 120.00 no
C45 C44 H441 120.00 no
C40 C45 H451 120.00 no
C44 C45 H451 120.00 no
H461 C46 H462 109.00 no
N3 C46 H462 110.00 no
P3 C46 H461 110.00 no
P3 C46 H462 110.00 no
N3 C46 H461 110.00 no
C49 C48 H481 122.00 no
C47 C48 H481 122.00 no
C48 C49 H491 119.00 no
C50 C49 H491 119.00 no
C49 C50 H501 119.00 no
C51 C50 H501 119.00 no
C52 C51 H511 122.00 no
C50 C51 H511 122.00 no
P4 C54 H541 110.00 no
N4 C54 H542 110.00 no
P4 C54 H542 110.00 no
N4 C54 H541 110.00 no
H541 C54 H542 109.00 no
C57 C56 H561 120.00 no
C55 C56 H561 120.00 no
C58 C57 H571 120.00 no
C56 C57 H571 120.00 no
C57 C58 H581 120.00 no
C59 C58 H581 120.00 no
C58 C59 H591 120.00 no
C60 C59 H591 120.00 no
C59 C60 H601 120.00 no
C55 C60 H601 120.00 no
C61 C62 H621 120.00 no
C63 C62 H621 120.00 no
C64 C63 H631 120.00 no
C62 C63 H631 120.00 no
C63 C64 H641 120.00 no
C65 C64 H641 120.00 no
C66 C65 H651 120.00 no
C64 C65 H651 120.00 no
C65 C66 H661 120.00 no
C61 C66 H661 120.00 no

loop_
_geom_bond_atom_site_label_1
_geom_bond_atom_site_label_2
_geom_bond_distance
_geom_bond_publ_flag
Pd1 Cl1 2.3381(5) yes
Pd1 P1 2.2924(5) yes
Pd1 P2 2.3098(5) yes
Pd1 C20 1.9356(17) yes
Pd2 Cl2 2.3558(5) yes
Pd2 P3 2.3084(5) yes
Pd2 P4 2.3071(5) yes
Pd2 C53 1.9420(16) yes
P1 C1 1.8003(18) yes
P1 C7 1.8051(17) yes
P1 C13 1.8606(18) yes
P2 C22 1.8052(18) yes
P2 C28 1.8041(18) yes
P2 C21 1.8688(19) yes
P3 C46 1.8629(18) yes
P3 C34 1.8135(17) yes
P3 C40 1.8093(19) yes
P4 C61 1.8081(19) yes
P4 C54 1.8601(17) yes
P4 C55 1.8131(18) yes
P5 F5 1.6061(12) yes
P5 F1 1.5987(13) yes
P5 F2 1.5887(13) yes
P5 F3 1.6075(12) yes
P5 F4 1.6092(12) yes
P5 F6 1.6040(12) yes
P6 F12 1.5943(15) yes
P6 F7 1.5954(14) yes
P6 F8 1.5931(14) yes
P6 F9 1.5982(17) yes
P6 F10 1.6068(13) yes
P6 F11 1.6100(14) yes
N1 C13 1.457(2) yes
N1 C14 1.393(2) yes
N1 C20 1.346(2) yes
N2 C19 1.395(2) yes
N2 C21 1.457(2) yes
N2 C20 1.345(2) yes
N3 C53 1.345(2) yes
N3 C47 1.392(2) yes
N3 C46 1.455(2) yes
N4 C53 1.346(2) yes
N4 C54 1.460(2) yes
N4 C52 1.396(2) yes
C1 C6 1.395(2) no
C1 C2 1.400(3) no
C2 C3 1.384(3) no
C3 C4 1.383(3) no
C4 C5 1.385(3) no
C5 C6 1.388(3) no
C7 C8 1.392(2) no
C7 C12 1.395(3) no
C8 C9 1.392(3) no
C9 C10 1.383(3) no
C10 C11 1.387(3) no
C11 C12 1.378(3) no
C14 C15 1.390(2) no
C14 C19 1.396(2) no
C15 C16 1.383(3) no
C16 C17 1.394(3) no
C17 C18 1.386(3) no
C18 C19 1.391(2) no
C22 C23 1.394(3) no
C22 C27 1.390(3) no
C23 C24 1.383(3) no
C24 C25 1.380(4) no
C25 C26 1.378(4) no
C26 C27 1.388(3) no
C28 C29 1.394(3) no
C28 C33 1.398(3) no
C29 C30 1.389(3) no
C30 C31 1.382(3) no
C31 C32 1.390(3) no
C32 C33 1.385(3) no
C2 H21 0.9500 no
C3 H31 0.9500 no
C4 H41 0.9500 no
C5 H51 0.9500 no
C6 H61 0.9500 no
C8 H81 0.9500 no
C9 H91 0.9500 no
C10 H101 0.9500 no
C11 H111 0.9500 no
C12 H121 0.9500 no
C13 H131 0.9900 no
C13 H132 0.9900 no
C15 H151 0.9500 no
C16 H161 0.9500 no
C17 H171 0.9500 no
C18 H181 0.9500 no
C21 H211 0.9900 no
C21 H212 0.9900 no
C23 H231 0.9500 no
C24 H241 0.9500 no
C25 H251 0.9500 no
C26 H261 0.9500 no
C27 H271 0.9500 no
C29 H291 0.9500 no
C30 H301 0.9500 no
C31 H311 0.9500 no
C32 H321 0.9500 no
C33 H331 0.9500 no
C34 C39 1.396(3) no
C34 C35 1.395(2) no
C35 C36 1.392(3) no
C36 C37 1.386(3) no
C37 C38 1.389(3) no
C38 C39 1.389(3) no
C40 C41 1.397(3) no
C40 C45 1.390(3) no
C41 C42 1.387(3) no
C42 C43 1.380(4) no
C43 C44 1.375(3) no
C44 C45 1.395(3) no
C47 C48 1.386(2) no
C47 C52 1.396(2) no
C48 C49 1.384(3) no
C49 C50 1.400(3) no
C50 C51 1.383(3) no
C51 C52 1.389(2) no
C55 C56 1.379(3) no
C55 C60 1.387(3) no
C56 C57 1.391(3) no
C57 C58 1.362(3) no
C58 C59 1.372(4) no
C59 C60 1.382(3) no
C61 C66 1.391(3) no
C61 C62 1.395(3) no
C62 C63 1.387(3) no
C63 C64 1.380(3) no
C64 C65 1.380(3) no
C65 C66 1.389(3) no
C35 H351 0.9500 no
C36 H361 0.9500 no
C37 H371 0.9500 no
C38 H381 0.9500 no
C39 H391 0.9500 no
C41 H411 0.9500 no
C42 H421 0.9500 no
C43 H431 0.9500 no
C44 H441 0.9500 no
C45 H451 0.9500 no
C46 H462 0.9900 no
C46 H461 0.9900 no
C48 H481 0.9500 no
C49 H491 0.9500 no
C50 H501 0.9500 no
C51 H511 0.9500 no
C54 H542 0.9900 no
C54 H541 0.9900 no
C56 H561 0.9500 no
C57 H571 0.9500 no
C58 H581 0.9500 no
C59 H591 0.9500 no
C60 H601 0.9500 no
C62 H621 0.9500 no
C63 H631 0.9500 no
C64 H641 0.9500 no
C65 H651 0.9500 no
C66 H661 0.9500 no

loop_
_platon_squeeze_void_nr
_platon_squeeze_void_average_x
_platon_squeeze_void_average_y
_platon_squeeze_void_average_z
_platon_squeeze_void_volume
_platon_squeeze_void_count_electrons
_platon_squeeze_void_content
1 0.000 0.500 0.000 107 26 ' '
